data_4334830
loop_
_publ_author_name
'J. Tyler Simmons'
'John R. Allen'
'Deborah R. Morris'
'Ronald J. Clark'
'Cathy W. Levenson'
'Michael W. Davidson'
'Lei Zhu'

_publ_section_title
;
 Integrated and Passive 1,2,3-Triazolyl Groups in Fluorescent Indicators
 for Zinc(II) Ions: Thermodynamic and Kinetic Evaluations
;
_journal_name_full 'Inorganic Chemistry'
_journal_page_first 5838
_journal_page_last 5850
_journal_paper_doi 10.1021/ic302798u
_journal_volume 52
_journal_year 2013
_chemical_formula_moiety '3(C23 H22 Br N7 Zn), 2(C2 H3 N), 6(Cl O4)'
_chemical_formula_sum 'C24.33333 H24 Br Cl2 N7.66667 O8 Zn'
_chemical_formula_weight 768.03
_chemical_name_systematic
; 
 ? 
;
_space_group_IT_number 14
_symmetry_cell_setting monoclinic
_symmetry_space_group_name_Hall '-P 2yn'
_symmetry_space_group_name_H-M 'P 1 21/n 1'
_atom_sites_solution_hydrogens geom
_atom_sites_solution_primary direct
_atom_sites_solution_secondary difmap
_audit_creation_method SHELXL-97
_cell_angle_alpha 90.00
_cell_angle_beta 93.0390(10)
_cell_angle_gamma 90.00
_cell_formula_units_Z 12
_cell_length_a 13.0713(9)
_cell_length_b 12.6041(9)
_cell_length_c 54.691(4)
_cell_measurement_reflns_used 9928
_cell_measurement_temperature 103(2)
_cell_measurement_theta_max 23.08
_cell_measurement_theta_min 2.20
_cell_volume 8997.8(11)
_computing_cell_refinement 'Bruker SAINT'
_computing_data_collection 'Bruker APEX2'
_computing_data_reduction 'Bruker SAINT'
_computing_molecular_graphics 'Bruker SHELXTL'
_computing_publication_material 'Bruker SHELXTL'
_computing_structure_refinement 'SHELXL-97 (Sheldrick, 2008)'
_computing_structure_solution 'SHELXS-97 (Sheldrick, 2008)'
_diffrn_ambient_temperature 103(2)
_diffrn_measured_fraction_theta_full 0.991
_diffrn_measured_fraction_theta_max 0.991
_diffrn_measurement_device_type 'Bruker APEX-II CCD'
_diffrn_measurement_method '\f and \w scans'
_diffrn_radiation_monochromator graphite
_diffrn_radiation_source 'fine-focus sealed tube'
_diffrn_radiation_type MoK\a
_diffrn_radiation_wavelength 0.71073
_diffrn_reflns_av_R_equivalents 0.0441
_diffrn_reflns_av_sigmaI/netI 0.0313
_diffrn_reflns_limit_h_max 14
_diffrn_reflns_limit_h_min -14
_diffrn_reflns_limit_k_max 13
_diffrn_reflns_limit_k_min -13
_diffrn_reflns_limit_l_max 60
_diffrn_reflns_limit_l_min -59
_diffrn_reflns_number 69734
_diffrn_reflns_theta_full 23.11
_diffrn_reflns_theta_max 23.11
_diffrn_reflns_theta_min 1.78
_exptl_absorpt_coefficient_mu 2.390
_exptl_absorpt_correction_T_max 0.8898
_exptl_absorpt_correction_T_min 0.5864
_exptl_absorpt_correction_type empirical
_exptl_absorpt_process_details SADABS
_exptl_crystal_colour colorless
_exptl_crystal_density_diffrn 1.701
_exptl_crystal_description irregular
_exptl_crystal_F_000 4640
_exptl_crystal_size_max 0.25
_exptl_crystal_size_mid 0.24
_exptl_crystal_size_min 0.05
_refine_diff_density_max 0.961
_refine_diff_density_min -1.557
_refine_diff_density_rms 0.105
_refine_ls_extinction_method none
_refine_ls_goodness_of_fit_ref 1.585
_refine_ls_hydrogen_treatment constr
_refine_ls_matrix_type full
_refine_ls_number_parameters 1194
_refine_ls_number_reflns 12584
_refine_ls_number_restraints 0
_refine_ls_restrained_S_all 1.585
_refine_ls_R_factor_all 0.0698
_refine_ls_R_factor_gt 0.0627
_refine_ls_shift/su_max 0.001
_refine_ls_shift/su_mean 0.000
_refine_ls_structure_factor_coef Fsqd
_refine_ls_weighting_details 'calc w=1/[\s^2^(Fo^2^)+(0.1000P)^2^+0.0000P] where P=(Fo^2^+2Fc^2^)/3'
_refine_ls_weighting_scheme calc
_refine_ls_wR_factor_gt 0.1925
_refine_ls_wR_factor_ref 0.1959
_reflns_number_gt 11274
_reflns_number_total 12584
_reflns_threshold_expression >2sigma(I)
_cod_data_source_file ic302798u_si_002_3.cif
_cod_data_source_block zhu177
_cod_original_cell_volume 8997.7(11)
_cod_original_sg_symbol_Hall -P2yn
_cod_database_code 4334830

loop_
_symmetry_equiv_pos_as_xyz
'x, y, z'
'-x+1/2, y+1/2, -z+1/2'
'-x, -y, -z'
'x-1/2, -y-1/2, z-1/2'

loop_
_atom_site_label
_atom_site_type_symbol
_atom_site_fract_x
_atom_site_fract_y
_atom_site_fract_z
_atom_site_U_iso_or_equiv
_atom_site_adp_type
_atom_site_occupancy
_atom_site_symmetry_multiplicity
_atom_site_calc_flag
_atom_site_refinement_flags
Zn1 Zn 0.56002(5) 0.87222(5) 0.233737(13) 0.0185(2) Uani 1 1 d .
C1 C 0.4217(5) 1.0101(5) 0.20095(12) 0.0290(16) Uani 1 1 d .
H1 H 0.4347 0.9605 0.1884 0.035 Uiso 1 1 calc R
C2 C 0.3619(5) 1.0970(5) 0.19522(14) 0.0326(17) Uani 1 1 d .
H2 H 0.3324 1.1062 0.1791 0.039 Uiso 1 1 calc R
C3 C 0.3454(5) 1.1705(5) 0.21318(14) 0.0343(18) Uani 1 1 d .
H3 H 0.3050 1.2316 0.2095 0.041 Uiso 1 1 calc R
C4 C 0.3872(5) 1.1551(5) 0.23627(14) 0.0294(17) Uani 1 1 d .
H4 H 0.3774 1.2064 0.2487 0.035 Uiso 1 1 calc R
C5 C 0.4449(5) 1.0633(5) 0.24165(12) 0.0218(14) Uani 1 1 d .
C6 C 0.4817(5) 1.0356(5) 0.26749(12) 0.0253(15) Uani 1 1 d .
H6A H 0.4977 1.1017 0.2767 0.030 Uiso 1 1 calc R
H6B H 0.4262 0.9984 0.2757 0.030 Uiso 1 1 calc R
C7 C 0.6677(5) 1.0298(5) 0.26562(12) 0.0243(15) Uani 1 1 d .
H7A H 0.6932 1.0554 0.2819 0.029 Uiso 1 1 calc R
H7B H 0.6535 1.0924 0.2550 0.029 Uiso 1 1 calc R
C8 C 0.7479(5) 0.9622(5) 0.25474(12) 0.0230(15) Uani 1 1 d .
C9 C 0.8508(5) 0.9765(6) 0.26070(13) 0.0315(17) Uani 1 1 d .
H9 H 0.8730 1.0277 0.2726 0.038 Uiso 1 1 calc R
C10 C 0.9215(5) 0.9143(6) 0.24897(15) 0.043(2) Uani 1 1 d .
H10 H 0.9928 0.9216 0.2530 0.051 Uiso 1 1 calc R
C11 C 0.8873(5) 0.8425(6) 0.23152(15) 0.0378(19) Uani 1 1 d .
H11 H 0.9349 0.8010 0.2231 0.045 Uiso 1 1 calc R
C12 C 0.7835(5) 0.8309(5) 0.22621(12) 0.0268(16) Uani 1 1 d .
H12 H 0.7602 0.7800 0.2144 0.032 Uiso 1 1 calc R
C13 C 0.5766(5) 0.8949(5) 0.28937(11) 0.0203(14) Uani 1 1 d .
H13A H 0.5467 0.9292 0.3036 0.024 Uiso 1 1 calc R
H13B H 0.6487 0.8762 0.2939 0.024 Uiso 1 1 calc R
C14 C 0.5172(4) 0.7968(5) 0.28225(11) 0.0193(14) Uani 1 1 d .
C15 C 0.4732(5) 0.7196(5) 0.29558(11) 0.0212(14) Uani 1 1 d .
H15 H 0.4687 0.7171 0.3128 0.025 Uiso 1 1 calc R
C16 C 0.3892(5) 0.5472(5) 0.28272(11) 0.0194(14) Uani 1 1 d .
C17 C 0.4050(5) 0.4975(5) 0.30534(11) 0.0208(14) Uani 1 1 d .
H17 H 0.4457 0.5305 0.3181 0.025 Uiso 1 1 calc R
C18 C 0.3608(5) 0.3999(5) 0.30901(12) 0.0231(15) Uani 1 1 d .
H18 H 0.3707 0.3649 0.3243 0.028 Uiso 1 1 calc R
C19 C 0.3016(4) 0.3533(5) 0.29003(11) 0.0198(14) Uani 1 1 d .
C20 C 0.2862(4) 0.4029(5) 0.26787(12) 0.0207(14) Uani 1 1 d .
H20 H 0.2455 0.3696 0.2552 0.025 Uiso 1 1 calc R
C21 C 0.3295(4) 0.5014(5) 0.26378(12) 0.0209(14) Uani 1 1 d .
H21 H 0.3186 0.5364 0.2485 0.025 Uiso 1 1 calc R
C22 C 0.5154(5) 0.7392(5) 0.18536(13) 0.0246(15) Uani 1 1 d .
C23 C 0.4771(5) 0.6815(5) 0.16365(13) 0.0328(17) Uani 1 1 d .
H23A H 0.4248 0.6305 0.1682 0.049 Uiso 1 1 calc R
H23B H 0.5337 0.6435 0.1565 0.049 Uiso 1 1 calc R
H23C H 0.4469 0.7317 0.1516 0.049 Uiso 1 1 calc R
N1 N 0.4626(4) 0.9924(4) 0.22373(9) 0.0200(12) Uani 1 1 d .
N2 N 0.5720(4) 0.9685(4) 0.26804(9) 0.0194(11) Uani 1 1 d .
N3 N 0.7150(4) 0.8900(4) 0.23748(10) 0.0235(12) Uani 1 1 d .
N4 N 0.5054(4) 0.7697(4) 0.25841(9) 0.0189(12) Uani 1 1 d .
N5 N 0.4570(4) 0.6767(4) 0.25607(9) 0.0207(12) Uani 1 1 d .
N6 N 0.4373(4) 0.6468(4) 0.27894(9) 0.0178(11) Uani 1 1 d .
N7 N 0.5445(4) 0.7835(4) 0.20221(11) 0.0265(13) Uani 1 1 d .
Br1 Br 0.24634(5) 0.21579(5) 0.295195(13) 0.0294(2) Uani 1 1 d .
Zn31 Zn 0.13633(6) 0.72600(6) 0.087747(14) 0.0250(2) Uani 1 1 d .
C31 C 0.3613(5) 0.6935(5) 0.08296(12) 0.0268(16) Uani 1 1 d .
H31 H 0.3545 0.7471 0.0708 0.032 Uiso 1 1 calc R
C32 C 0.4554(5) 0.6501(6) 0.08787(13) 0.0322(17) Uani 1 1 d .
H32 H 0.5123 0.6715 0.0790 0.039 Uiso 1 1 calc R
C33 C 0.4668(5) 0.5737(6) 0.10619(13) 0.0324(17) Uani 1 1 d .
H33 H 0.5319 0.5437 0.1104 0.039 Uiso 1 1 calc R
C34 C 0.3817(5) 0.5430(5) 0.11791(13) 0.0291(16) Uani 1 1 d .
H34 H 0.3876 0.4893 0.1301 0.035 Uiso 1 1 calc R
C35 C 0.2875(5) 0.5887(5) 0.11232(12) 0.0243(15) Uani 1 1 d .
C36 C 0.1941(5) 0.5661(5) 0.12647(12) 0.0272(15) Uani 1 1 d .
H36A H 0.1968 0.4919 0.1324 0.033 Uiso 1 1 calc R
H36B H 0.1940 0.6135 0.1409 0.033 Uiso 1 1 calc R
C37 C 0.0117(5) 0.6135(6) 0.12586(13) 0.0326(17) Uani 1 1 d .
H37A H 0.0204 0.5811 0.1423 0.039 Uiso 1 1 calc R
H37B H -0.0526 0.5855 0.1179 0.039 Uiso 1 1 calc R
C38 C 0.0027(5) 0.7306(6) 0.12850(13) 0.0349(18) Uani 1 1 d .
C39 C -0.0533(6) 0.7751(7) 0.14716(15) 0.046(2) Uani 1 1 d .
H39 H -0.0796 0.7313 0.1595 0.055 Uiso 1 1 calc R
C40 C -0.0698(6) 0.8849(8) 0.14733(18) 0.058(3) Uani 1 1 d .
H40 H -0.1086 0.9163 0.1596 0.070 Uiso 1 1 calc R
C41 C -0.0294(6) 0.9465(7) 0.12962(18) 0.053(2) Uani 1 1 d .
H41 H -0.0393 1.0212 0.1296 0.064 Uiso 1 1 calc R
C42 C 0.0257(5) 0.8995(6) 0.11174(14) 0.0355(18) Uani 1 1 d .
H42 H 0.0531 0.9427 0.0994 0.043 Uiso 1 1 calc R
C43 C 0.0760(5) 0.4895(5) 0.09508(12) 0.0305(16) Uani 1 1 d .
H43A H 0.0284 0.4408 0.1030 0.037 Uiso 1 1 calc R
H43B H 0.1400 0.4504 0.0923 0.037 Uiso 1 1 calc R
C44 C 0.0283(5) 0.5277(5) 0.07105(12) 0.0257(15) Uani 1 1 d .
C45 C -0.0319(5) 0.4830(5) 0.05263(12) 0.0265(15) Uani 1 1 d .
H45 H -0.0613 0.4140 0.0523 0.032 Uiso 1 1 calc R
C46 C -0.1006(5) 0.5588(5) 0.01199(12) 0.0263(15) Uani 1 1 d .
C47 C -0.1019(6) 0.6499(6) -0.00246(13) 0.0356(18) Uani 1 1 d .
H47 H -0.0606 0.7090 0.0024 0.043 Uiso 1 1 calc R
C48 C -0.1630(6) 0.6544(5) -0.02379(13) 0.0356(18) Uani 1 1 d .
H48 H -0.1644 0.7161 -0.0338 0.043 Uiso 1 1 calc R
C49 C -0.2224(5) 0.5665(5) -0.03026(13) 0.0293(16) Uani 1 1 d .
C50 C -0.2187(5) 0.4745(6) -0.01652(13) 0.0315(17) Uani 1 1 d .
H50 H -0.2585 0.4146 -0.0217 0.038 Uiso 1 1 calc R
C51 C -0.1573(5) 0.4700(5) 0.00452(13) 0.0289(16) Uani 1 1 d .
H51 H -0.1535 0.4067 0.0140 0.035 Uiso 1 1 calc R
C52 C 0.1178(7) 0.8668(7) 0.04194(17) 0.052(2) Uani 1 1 d .
C53 C 0.0771(8) 0.9084(8) 0.01832(17) 0.073(3) Uani 1 1 d .
H53A H 0.0029 0.8972 0.0168 0.109 Uiso 1 1 calc R
H53B H 0.1095 0.8713 0.0050 0.109 Uiso 1 1 calc R
H53C H 0.0919 0.9845 0.0174 0.109 Uiso 1 1 calc R
N31 N 0.2772(4) 0.6644(4) 0.09452(9) 0.0242(13) Uani 1 1 d .
N32 N 0.0988(4) 0.5824(4) 0.11121(10) 0.0289(13) Uani 1 1 d .
N33 N 0.0416(4) 0.7952(5) 0.11123(10) 0.0303(14) Uani 1 1 d .
N34 N 0.0516(4) 0.6285(4) 0.06366(10) 0.0260(13) Uani 1 1 d .
N35 N 0.0093(4) 0.6477(4) 0.04185(10) 0.0269(13) Uani 1 1 d .
N36 N -0.0408(4) 0.5590(4) 0.03482(10) 0.0283(13) Uani 1 1 d .
N37 N 0.1471(5) 0.8369(4) 0.06020(12) 0.0343(15) Uani 1 1 d .
Br31 Br -0.31059(6) 0.57510(6) -0.058982(14) 0.0428(2) Uani 1 1 d .
Zn62 Zn 0.50813(5) 0.19067(5) 0.110157(13) 0.0199(2) Uani 1 1 d .
C61 C 0.6179(5) 0.0289(5) 0.14235(13) 0.0285(16) Uani 1 1 d .
H61 H 0.6123 0.0793 0.1551 0.034 Uiso 1 1 calc R
C62 C 0.6586(5) -0.0697(6) 0.14781(15) 0.0386(18) Uani 1 1 d .
H62 H 0.6814 -0.0869 0.1641 0.046 Uiso 1 1 calc R
C63 C 0.6658(5) -0.1430(6) 0.12922(15) 0.0357(18) Uani 1 1 d .
H63 H 0.6928 -0.2117 0.1326 0.043 Uiso 1 1 calc R
C64 C 0.6338(5) -0.1161(5) 0.10604(14) 0.0355(18) Uani 1 1 d .
H64 H 0.6386 -0.1659 0.0931 0.043 Uiso 1 1 calc R
C65 C 0.5942(5) -0.0162(5) 0.10130(13) 0.0328(17) Uani 1 1 d .
C66 C 0.5707(6) 0.0242(6) 0.07560(14) 0.0388(18) Uani 1 1 d .
H66A H 0.6327 0.0579 0.0695 0.047 Uiso 1 1 calc R
H66B H 0.5519 -0.0363 0.0647 0.047 Uiso 1 1 calc R
C68 C 0.3855(6) 0.0509(6) 0.07663(14) 0.0368(18) Uani 1 1 d .
H68A H 0.3937 -0.0159 0.0861 0.044 Uiso 1 1 calc R
H68B H 0.3568 0.0330 0.0600 0.044 Uiso 1 1 calc R
C69 C 0.3124(5) 0.1231(5) 0.08903(13) 0.0316(17) Uani 1 1 d .
C70 C 0.2063(5) 0.1234(6) 0.08355(14) 0.0389(19) Uani 1 1 d .
H70 H 0.1783 0.0847 0.0699 0.047 Uiso 1 1 calc R
C71 C 0.1431(6) 0.1799(5) 0.09799(14) 0.0346(17) Uani 1 1 d .
H71 H 0.0712 0.1805 0.0944 0.042 Uiso 1 1 calc R
C72 C 0.1848(5) 0.2357(5) 0.11777(12) 0.0250(15) Uani 1 1 d .
H72 H 0.1426 0.2726 0.1286 0.030 Uiso 1 1 calc R
C73 C 0.2904(5) 0.2359(5) 0.12128(11) 0.0242(15) Uani 1 1 d .
H73 H 0.3199 0.2759 0.1346 0.029 Uiso 1 1 calc R
C74 C 0.4884(6) 0.1763(6) 0.05432(13) 0.0379(18) Uani 1 1 d .
H74A H 0.4179 0.2001 0.0497 0.045 Uiso 1 1 calc R
H74B H 0.5164 0.1407 0.0400 0.045 Uiso 1 1 calc R
C75 C 0.5538(6) 0.2703(5) 0.06153(12) 0.0333(17) Uani 1 1 d .
C76 C 0.5974(6) 0.3498(6) 0.04906(13) 0.0354(18) Uani 1 1 d .
H76 H 0.6013 0.3559 0.0318 0.042 Uiso 1 1 calc R
C77 C 0.6829(5) 0.5212(5) 0.06353(12) 0.0245(15) Uani 1 1 d .
C78 C 0.6672(5) 0.5759(5) 0.04170(12) 0.0273(16) Uani 1 1 d .
H78 H 0.6275 0.5457 0.0284 0.033 Uiso 1 1 calc R
C79 C 0.7106(5) 0.6760(5) 0.03958(13) 0.0318(17) Uani 1 1 d .
H79 H 0.6995 0.7157 0.0249 0.038 Uiso 1 1 calc R
C80 C 0.7698(5) 0.7172(5) 0.05887(14) 0.0301(17) Uani 1 1 d .
C81 C 0.7835(5) 0.6627(5) 0.08087(13) 0.0301(16) Uani 1 1 d .
H81 H 0.8216 0.6935 0.0943 0.036 Uiso 1 1 calc R
C82 C 0.7402(5) 0.5617(5) 0.08288(13) 0.0288(16) Uani 1 1 d .
H82 H 0.7506 0.5219 0.0976 0.035 Uiso 1 1 calc R
C83 C 0.5310(5) 0.2996(5) 0.16318(13) 0.0235(15) Uani 1 1 d .
C84 C 0.5343(5) 0.3341(5) 0.18841(12) 0.0287(16) Uani 1 1 d .
H84A H 0.4730 0.3761 0.1913 0.043 Uiso 1 1 calc R
H84B H 0.5955 0.3776 0.1918 0.043 Uiso 1 1 calc R
H84C H 0.5365 0.2720 0.1992 0.043 Uiso 1 1 calc R
N61 N 0.5860(4) 0.0555(4) 0.11943(10) 0.0261(13) Uani 1 1 d .
N62 N 0.4864(4) 0.1016(4) 0.07476(9) 0.0229(12) Uani 1 1 d .
N63 N 0.3532(4) 0.1837(4) 0.10722(10) 0.0236(12) Uani 1 1 d .
N64 N 0.5683(4) 0.2943(4) 0.08607(9) 0.0216(12) Uani 1 1 d .
N65 N 0.6167(4) 0.3841(4) 0.08890(10) 0.0245(13) Uani 1 1 d .
N66 N 0.6344(4) 0.4191(4) 0.06642(10) 0.0238(12) Uani 1 1 d .
N67 N 0.5246(4) 0.2719(4) 0.14330(10) 0.0252(12) Uani 1 1 d .
Br61 Br 0.82681(6) 0.85566(5) 0.056791(15) 0.0397(2) Uani 1 1 d .
Cl1 Cl 0.88108(17) 0.17830(17) 0.05579(4) 0.0531(6) Uani 1 1 d .
O1 O 0.9034(6) 0.2510(6) 0.07489(12) 0.080(2) Uani 1 1 d .
O2 O 0.9003(9) 0.2328(6) 0.03441(13) 0.132(4) Uani 1 1 d .
O3 O 0.7844(6) 0.1392(7) 0.0541(2) 0.133(4) Uani 1 1 d .
O4 O 0.9506(6) 0.0875(6) 0.05802(18) 0.103(3) Uani 1 1 d .
Cl6 Cl 0.74870(12) 0.13555(12) 0.20123(3) 0.0261(4) Uani 1 1 d .
O6 O 0.7467(4) 0.2159(4) 0.18230(9) 0.0375(12) Uani 1 1 d .
O7 O 0.6485(3) 0.0861(4) 0.20138(9) 0.0372(12) Uani 1 1 d .
O8 O 0.7711(4) 0.1844(4) 0.22441(9) 0.0404(13) Uani 1 1 d .
O9 O 0.8252(4) 0.0577(4) 0.19637(11) 0.0466(14) Uani 1 1 d .
Cl11 Cl 0.74770(14) 0.57944(14) 0.16324(3) 0.0395(5) Uani 1 1 d .
O11 O 0.8493(5) 0.5430(6) 0.16609(15) 0.102(3) Uani 1 1 d .
O12 O 0.6840(6) 0.5109(6) 0.17486(17) 0.105(3) Uani 1 1 d .
O13 O 0.7404(5) 0.6818(5) 0.17464(11) 0.0627(17) Uani 1 1 d .
O14 O 0.7256(7) 0.5961(5) 0.13826(11) 0.093(3) Uani 1 1 d .
Cl15 Cl 0.29178(12) 0.90133(13) 0.13250(3) 0.0281(4) Uani 1 1 d .
O16 O 0.4004(4) 0.9124(5) 0.13522(12) 0.0665(19) Uani 1 1 d .
O17 O 0.2603(4) 0.8940(4) 0.10684(8) 0.0375(12) Uani 1 1 d .
O18 O 0.2425(5) 0.9919(4) 0.14264(10) 0.0480(14) Uani 1 1 d .
O19 O 0.2605(4) 0.8058(4) 0.14463(9) 0.0329(11) Uani 1 1 d .
Cl21 Cl 0.23190(13) 0.43032(12) 0.18541(3) 0.0292(4) Uani 1 1 d .
O21 O 0.2415(5) 0.3311(4) 0.17285(10) 0.0565(16) Uani 1 1 d .
O22 O 0.2395(4) 0.4130(4) 0.21118(9) 0.0455(14) Uani 1 1 d .
O23 O 0.3116(4) 0.4972(4) 0.17818(12) 0.0555(16) Uani 1 1 d .
O24 O 0.1353(4) 0.4794(4) 0.17874(9) 0.0421(13) Uani 1 1 d .
Cl26 Cl 0.43915(16) 0.75293(17) 0.01920(4) 0.0501(5) Uani 1 1 d .
O26 O 0.4733(7) 0.8169(7) 0.03882(13) 0.111(3) Uani 1 1 d .
O27 O 0.5033(6) 0.7717(6) 0.00026(12) 0.088(2) Uani 1 1 d .
O28 O 0.4440(4) 0.6444(5) 0.02630(12) 0.0613(17) Uani 1 1 d .
O29 O 0.3346(6) 0.7771(7) 0.0113(2) 0.147(5) Uani 1 1 d .
C91 C 0.8924(6) 0.2586(7) 0.13863(14) 0.048(2) Uani 1 1 d .
C92 C 0.7951(6) 0.2985(8) 0.12910(15) 0.058(3) Uani 1 1 d .
H92A H 0.7856 0.3712 0.1349 0.086 Uiso 1 1 calc R
H92B H 0.7400 0.2533 0.1347 0.086 Uiso 1 1 calc R
H92C H 0.7934 0.2982 0.1112 0.086 Uiso 1 1 calc R
N91 N 0.9712(6) 0.2281(9) 0.14579(14) 0.085(3) Uani 1 1 d .
C96 C 0.7082(7) 0.9349(6) -0.00580(15) 0.048(2) Uani 1 1 d .
C97 C 0.6468(6) 0.9857(7) 0.01145(15) 0.048(2) Uani 1 1 d .
H97A H 0.6050 1.0409 0.0032 0.072 Uiso 1 1 calc R
H97B H 0.6912 1.0179 0.0244 0.072 Uiso 1 1 calc R
H97C H 0.6020 0.9332 0.0186 0.072 Uiso 1 1 calc R
N96 N 0.7559(7) 0.8981(6) -0.02032(15) 0.075(3) Uani 1 1 d .

loop_
_atom_site_aniso_label
_atom_site_aniso_U_11
_atom_site_aniso_U_22
_atom_site_aniso_U_33
_atom_site_aniso_U_23
_atom_site_aniso_U_13
_atom_site_aniso_U_12
Zn1 0.0207(4) 0.0165(4) 0.0183(4) -0.0006(3) 0.0002(3) -0.0001(3)
C1 0.032(4) 0.029(4) 0.026(4) 0.009(3) 0.000(3) -0.014(3)
C2 0.019(4) 0.031(4) 0.048(5) 0.016(4) -0.007(3) -0.008(3)
C3 0.027(4) 0.025(4) 0.052(5) 0.018(4) 0.004(4) 0.003(3)
C4 0.015(3) 0.018(3) 0.056(5) 0.007(3) 0.011(3) 0.003(3)
C5 0.018(3) 0.023(3) 0.026(4) 0.004(3) 0.008(3) -0.004(3)
C6 0.026(4) 0.023(3) 0.028(4) -0.002(3) 0.007(3) 0.000(3)
C7 0.027(4) 0.024(3) 0.021(4) 0.003(3) -0.005(3) -0.013(3)
C8 0.021(4) 0.017(3) 0.031(4) 0.015(3) -0.001(3) -0.003(3)
C9 0.025(4) 0.034(4) 0.036(4) 0.012(3) 0.001(3) -0.003(3)
C10 0.015(4) 0.055(5) 0.059(6) 0.029(4) 0.012(4) -0.003(4)
C11 0.026(4) 0.035(4) 0.054(5) 0.022(4) 0.012(4) 0.008(3)
C12 0.030(4) 0.016(3) 0.035(4) 0.008(3) 0.012(3) 0.007(3)
C13 0.025(3) 0.022(3) 0.014(3) -0.001(3) -0.001(3) -0.002(3)
C14 0.020(3) 0.016(3) 0.022(4) 0.002(3) 0.001(3) 0.001(3)
C15 0.025(4) 0.025(3) 0.012(3) 0.000(3) -0.007(3) 0.001(3)
C16 0.020(3) 0.021(3) 0.018(3) 0.000(3) 0.006(3) 0.001(3)
C17 0.020(3) 0.025(3) 0.018(3) -0.002(3) 0.002(3) -0.001(3)
C18 0.022(3) 0.024(3) 0.024(4) 0.007(3) 0.003(3) 0.000(3)
C19 0.017(3) 0.018(3) 0.025(4) 0.000(3) -0.003(3) -0.005(3)
C20 0.014(3) 0.020(3) 0.028(4) -0.003(3) 0.002(3) 0.002(3)
C21 0.015(3) 0.024(3) 0.024(4) -0.003(3) 0.002(3) 0.008(3)
C22 0.022(4) 0.025(4) 0.028(4) 0.001(3) 0.009(3) 0.002(3)
C23 0.035(4) 0.030(4) 0.032(4) -0.006(3) -0.006(3) -0.003(3)
N1 0.017(3) 0.021(3) 0.022(3) 0.001(2) -0.001(2) -0.001(2)
N2 0.021(3) 0.016(3) 0.021(3) 0.003(2) 0.000(2) -0.001(2)
N3 0.024(3) 0.015(3) 0.032(3) 0.006(2) 0.002(2) 0.000(2)
N4 0.022(3) 0.013(3) 0.021(3) -0.002(2) 0.001(2) -0.001(2)
N5 0.021(3) 0.023(3) 0.018(3) 0.004(2) 0.001(2) 0.001(2)
N6 0.021(3) 0.017(3) 0.015(3) 0.000(2) 0.000(2) -0.002(2)
N7 0.032(3) 0.024(3) 0.024(3) -0.007(3) 0.000(3) 0.001(3)
Br1 0.0359(4) 0.0224(4) 0.0306(4) -0.0011(3) 0.0079(3) -0.0094(3)
Zn31 0.0231(4) 0.0244(4) 0.0273(5) -0.0023(3) -0.0012(3) -0.0004(3)
C31 0.030(4) 0.020(3) 0.031(4) -0.004(3) 0.001(3) -0.003(3)
C32 0.021(4) 0.039(4) 0.037(4) -0.016(4) 0.004(3) -0.001(3)
C33 0.030(4) 0.035(4) 0.031(4) -0.018(3) -0.006(3) 0.011(3)
C34 0.031(4) 0.025(4) 0.031(4) -0.008(3) -0.005(3) 0.002(3)
C35 0.026(4) 0.019(3) 0.028(4) -0.011(3) 0.000(3) 0.000(3)
C36 0.024(4) 0.031(4) 0.026(4) 0.003(3) -0.005(3) 0.003(3)
C37 0.033(4) 0.039(4) 0.025(4) 0.001(3) -0.005(3) -0.007(3)
C38 0.013(3) 0.059(5) 0.033(4) -0.008(4) -0.002(3) -0.012(3)
C39 0.029(4) 0.072(6) 0.037(5) -0.025(4) 0.003(4) -0.014(4)
C40 0.017(4) 0.082(7) 0.076(7) -0.045(6) 0.010(4) -0.009(4)
C41 0.026(4) 0.050(5) 0.082(7) -0.034(5) -0.011(4) -0.004(4)
C42 0.025(4) 0.029(4) 0.052(5) -0.017(4) -0.005(3) 0.006(3)
C43 0.042(4) 0.021(4) 0.027(4) 0.003(3) -0.003(3) -0.009(3)
C44 0.028(4) 0.021(3) 0.030(4) -0.003(3) 0.011(3) 0.002(3)
C45 0.025(4) 0.023(4) 0.031(4) -0.002(3) 0.004(3) -0.007(3)
C46 0.023(4) 0.028(4) 0.028(4) -0.011(3) -0.002(3) 0.005(3)
C47 0.041(4) 0.026(4) 0.039(4) -0.011(3) -0.010(4) -0.005(3)
C48 0.044(4) 0.023(4) 0.038(5) -0.005(3) -0.011(4) 0.002(3)
C49 0.019(4) 0.035(4) 0.034(4) -0.012(3) -0.002(3) 0.008(3)
C50 0.020(4) 0.030(4) 0.044(5) -0.019(3) 0.000(3) -0.004(3)
C51 0.022(4) 0.028(4) 0.037(4) -0.006(3) 0.004(3) 0.001(3)
C52 0.057(6) 0.050(5) 0.051(6) -0.003(5) 0.000(5) -0.032(4)
C53 0.092(8) 0.069(6) 0.053(6) 0.027(5) -0.037(5) -0.040(6)
N31 0.029(3) 0.024(3) 0.020(3) -0.006(2) 0.000(2) -0.004(2)
N32 0.023(3) 0.036(3) 0.027(3) -0.005(3) 0.000(2) -0.012(3)
N33 0.023(3) 0.037(4) 0.030(3) -0.012(3) -0.003(3) 0.000(3)
N34 0.023(3) 0.026(3) 0.030(3) 0.001(3) 0.001(3) 0.000(2)
N35 0.026(3) 0.021(3) 0.033(4) -0.004(3) -0.006(3) -0.003(2)
N36 0.025(3) 0.025(3) 0.034(3) -0.009(3) -0.003(3) 0.000(2)
N37 0.046(4) 0.028(3) 0.027(4) 0.009(3) -0.015(3) -0.007(3)
Br31 0.0442(5) 0.0443(5) 0.0381(5) -0.0163(4) -0.0162(4) 0.0085(4)
Zn62 0.0218(4) 0.0196(4) 0.0183(4) -0.0014(3) 0.0000(3) -0.0009(3)
C61 0.027(4) 0.023(4) 0.035(4) 0.004(3) -0.002(3) -0.004(3)
C62 0.028(4) 0.043(5) 0.045(5) 0.009(4) 0.001(3) 0.005(3)
C63 0.025(4) 0.027(4) 0.056(5) 0.008(4) 0.000(4) 0.004(3)
C64 0.031(4) 0.027(4) 0.049(5) -0.006(4) 0.010(4) 0.004(3)
C65 0.041(4) 0.027(4) 0.032(4) -0.002(3) 0.012(3) 0.004(3)
C66 0.040(4) 0.027(4) 0.050(5) -0.008(4) 0.002(4) 0.008(3)
C68 0.049(5) 0.030(4) 0.032(4) -0.002(3) -0.001(4) -0.005(3)
C69 0.028(4) 0.032(4) 0.035(4) -0.003(3) 0.005(3) -0.007(3)
C70 0.031(4) 0.046(5) 0.039(5) -0.010(4) -0.007(3) -0.001(3)
C71 0.034(4) 0.028(4) 0.042(5) 0.000(3) 0.003(3) -0.001(3)
C72 0.023(4) 0.026(4) 0.026(4) 0.004(3) 0.003(3) 0.002(3)
C73 0.034(4) 0.021(3) 0.018(4) 0.003(3) 0.005(3) -0.001(3)
C74 0.051(5) 0.042(4) 0.020(4) -0.005(3) -0.001(3) -0.004(4)
C75 0.050(5) 0.030(4) 0.021(4) 0.000(3) 0.007(3) -0.004(3)
C76 0.049(5) 0.037(4) 0.021(4) -0.003(3) 0.012(3) -0.013(4)
C77 0.018(3) 0.027(4) 0.029(4) 0.000(3) 0.006(3) 0.004(3)
C78 0.031(4) 0.029(4) 0.022(4) 0.003(3) 0.002(3) 0.000(3)
C79 0.039(4) 0.030(4) 0.027(4) 0.006(3) 0.010(3) 0.003(3)
C80 0.029(4) 0.017(3) 0.045(5) 0.003(3) 0.011(3) 0.000(3)
C81 0.028(4) 0.023(4) 0.039(4) -0.004(3) -0.003(3) 0.000(3)
C82 0.029(4) 0.024(4) 0.033(4) 0.004(3) 0.000(3) 0.003(3)
C83 0.023(4) 0.019(3) 0.028(4) 0.006(3) -0.001(3) -0.008(3)
C84 0.033(4) 0.032(4) 0.021(4) -0.004(3) -0.001(3) -0.003(3)
N61 0.024(3) 0.023(3) 0.031(3) 0.002(3) 0.003(3) -0.003(2)
N62 0.026(3) 0.022(3) 0.022(3) -0.004(2) 0.004(2) -0.003(2)
N63 0.016(3) 0.026(3) 0.028(3) -0.010(2) 0.000(2) -0.001(2)
N64 0.030(3) 0.017(3) 0.017(3) 0.001(2) -0.001(2) -0.003(2)
N65 0.021(3) 0.028(3) 0.024(3) -0.003(2) 0.003(2) 0.002(2)
N66 0.023(3) 0.028(3) 0.021(3) 0.000(2) 0.005(2) -0.003(2)
N67 0.029(3) 0.028(3) 0.018(3) 0.002(3) -0.001(2) -0.002(2)
Br61 0.0403(5) 0.0222(4) 0.0573(5) 0.0066(3) 0.0084(4) -0.0038(3)
Cl1 0.0618(14) 0.0512(13) 0.0440(12) 0.0101(10) -0.0188(10) -0.0301(11)
O1 0.108(6) 0.076(5) 0.057(4) -0.014(4) 0.006(4) -0.001(4)
O2 0.280(13) 0.069(5) 0.050(5) 0.013(4) 0.039(6) -0.054(7)
O3 0.057(5) 0.094(6) 0.247(12) 0.006(7) -0.011(6) -0.050(5)
O4 0.099(6) 0.051(4) 0.157(8) -0.017(5) -0.025(5) 0.008(4)
Cl6 0.0234(9) 0.0266(9) 0.0279(9) 0.0078(7) -0.0016(7) -0.0035(7)
O6 0.034(3) 0.043(3) 0.035(3) 0.022(2) -0.002(2) -0.002(2)
O7 0.022(3) 0.048(3) 0.041(3) 0.009(2) -0.003(2) -0.014(2)
O8 0.048(3) 0.041(3) 0.032(3) -0.001(2) 0.002(2) -0.014(2)
O9 0.036(3) 0.034(3) 0.070(4) 0.005(3) 0.005(3) 0.004(2)
Cl11 0.0441(11) 0.0402(11) 0.0353(11) 0.0155(8) 0.0111(9) 0.0138(9)
O11 0.057(4) 0.121(6) 0.133(7) 0.086(6) 0.042(4) 0.058(4)
O12 0.082(5) 0.081(5) 0.157(8) 0.056(5) 0.038(5) -0.010(4)
O13 0.070(4) 0.074(4) 0.045(4) -0.021(3) 0.010(3) 0.011(3)
O14 0.183(8) 0.062(4) 0.029(4) -0.011(3) -0.032(4) 0.043(5)
Cl15 0.0283(9) 0.0320(9) 0.0239(9) 0.0013(7) -0.0004(7) -0.0040(7)
O16 0.030(3) 0.096(5) 0.072(4) 0.036(4) -0.010(3) -0.018(3)
O17 0.049(3) 0.039(3) 0.025(3) 0.004(2) 0.001(2) 0.003(2)
O18 0.075(4) 0.028(3) 0.042(3) -0.005(2) 0.010(3) 0.000(3)
O19 0.035(3) 0.029(3) 0.035(3) 0.000(2) 0.008(2) 0.000(2)
Cl21 0.0374(10) 0.0240(9) 0.0268(9) 0.0041(7) 0.0074(8) 0.0094(7)
O21 0.082(4) 0.051(4) 0.035(3) -0.020(3) -0.008(3) 0.020(3)
O22 0.065(4) 0.049(3) 0.022(3) -0.003(2) 0.001(2) 0.018(3)
O23 0.034(3) 0.049(3) 0.084(4) 0.027(3) 0.011(3) 0.004(3)
O24 0.036(3) 0.046(3) 0.045(3) 0.013(3) 0.014(2) 0.020(2)
Cl26 0.0479(12) 0.0554(13) 0.0457(13) 0.0057(10) -0.0081(10) -0.0193(10)
O26 0.159(8) 0.117(6) 0.060(5) -0.045(4) 0.046(5) -0.107(6)
O27 0.115(6) 0.107(6) 0.041(4) -0.006(4) -0.002(4) -0.052(5)
O28 0.032(3) 0.054(4) 0.097(5) 0.021(3) -0.010(3) -0.012(3)
O29 0.060(5) 0.090(6) 0.284(14) 0.088(8) -0.049(7) -0.002(4)
C91 0.037(5) 0.078(6) 0.030(5) -0.002(4) 0.008(4) 0.004(4)
C92 0.029(4) 0.102(8) 0.041(5) 0.033(5) -0.001(4) 0.013(5)
N91 0.039(5) 0.177(10) 0.039(5) -0.005(5) 0.007(4) 0.025(6)
C96 0.072(6) 0.039(5) 0.034(5) 0.014(4) -0.002(5) -0.013(4)
C97 0.048(5) 0.047(5) 0.049(5) -0.001(4) 0.004(4) 0.005(4)
N96 0.119(8) 0.056(5) 0.054(5) 0.001(4) 0.040(5) 0.018(5)

loop_
_atom_type_symbol
_atom_type_description
_atom_type_scat_dispersion_real
_atom_type_scat_dispersion_imag
_atom_type_scat_source
C C 0.0033 0.0016 'International Tables Vol C Tables 4.2.6.8 and 6.1.1.4'
H H 0.0000 0.0000 'International Tables Vol C Tables 4.2.6.8 and 6.1.1.4'
N N 0.0061 0.0033 'International Tables Vol C Tables 4.2.6.8 and 6.1.1.4'
O O 0.0106 0.0060 'International Tables Vol C Tables 4.2.6.8 and 6.1.1.4'
Cl Cl 0.1484 0.1585 'International Tables Vol C Tables 4.2.6.8 and 6.1.1.4'
Zn Zn 0.2839 1.4301 'International Tables Vol C Tables 4.2.6.8 and 6.1.1.4'
Br Br -0.2901 2.4595 'International Tables Vol C Tables 4.2.6.8 and 6.1.1.4'

loop_
_geom_angle_atom_site_label_1
_geom_angle_atom_site_label_2
_geom_angle_atom_site_label_3
_geom_angle
N4 Zn1 N1 114.6(2)
N4 Zn1 N3 112.8(2)
N1 Zn1 N3 123.34(19)
N4 Zn1 N7 100.9(2)
N1 Zn1 N7 98.4(2)
N3 Zn1 N7 101.4(2)
N4 Zn1 N2 78.38(18)
N1 Zn1 N2 80.59(19)
N3 Zn1 N2 80.3(2)
N7 Zn1 N2 178.4(2)
N1 C1 C2 122.4(7)
N1 C1 H1 118.8
C2 C1 H1 118.8
C1 C2 C3 118.9(7)
C1 C2 H2 120.5
C3 C2 H2 120.5
C4 C3 C2 119.7(6)
C4 C3 H3 120.1
C2 C3 H3 120.1
C3 C4 C5 119.7(7)
C3 C4 H4 120.2
C5 C4 H4 120.2
N1 C5 C4 120.2(6)
N1 C5 C6 117.8(5)
C4 C5 C6 121.9(6)
N2 C6 C5 111.9(5)
N2 C6 H6A 109.2
C5 C6 H6A 109.2
N2 C6 H6B 109.2
C5 C6 H6B 109.2
H6A C6 H6B 107.9
N2 C7 C8 110.5(5)
N2 C7 H7A 109.5
C8 C7 H7A 109.5
N2 C7 H7B 109.5
C8 C7 H7B 109.5
H7A C7 H7B 108.1
N3 C8 C9 121.2(6)
N3 C8 C7 116.9(5)
C9 C8 C7 121.8(6)
C8 C9 C10 118.7(7)
C8 C9 H9 120.6
C10 C9 H9 120.6
C11 C10 C9 119.4(7)
C11 C10 H10 120.3
C9 C10 H10 120.3
C10 C11 C12 119.8(7)
C10 C11 H11 120.1
C12 C11 H11 120.1
N3 C12 C11 121.2(7)
N3 C12 H12 119.4
C11 C12 H12 119.4
N2 C13 C14 108.1(5)
N2 C13 H13A 110.1
C14 C13 H13A 110.1
N2 C13 H13B 110.1
C14 C13 H13B 110.1
H13A C13 H13B 108.4
N4 C14 C15 107.8(5)
N4 C14 C13 119.4(5)
C15 C14 C13 132.6(6)
N6 C15 C14 105.3(5)
N6 C15 H15 127.3
C14 C15 H15 127.3
C21 C16 C17 121.8(6)
C21 C16 N6 119.5(5)
C17 C16 N6 118.7(5)
C18 C17 C16 119.2(6)
C18 C17 H17 120.4
C16 C17 H17 120.4
C17 C18 C19 119.3(6)
C17 C18 H18 120.4
C19 C18 H18 120.4
C20 C19 C18 121.1(6)
C20 C19 Br1 120.5(5)
C18 C19 Br1 118.3(5)
C19 C20 C21 120.6(6)
C19 C20 H20 119.7
C21 C20 H20 119.7
C20 C21 C16 118.0(6)
C20 C21 H21 121.0
C16 C21 H21 121.0
N7 C22 C23 179.5(8)
C22 C23 H23A 109.5
C22 C23 H23B 109.5
H23A C23 H23B 109.5
C22 C23 H23C 109.5
H23A C23 H23C 109.5
H23B C23 H23C 109.5
C1 N1 C5 119.0(6)
C1 N1 Zn1 125.7(4)
C5 N1 Zn1 115.1(4)
C6 N2 C7 112.6(5)
C6 N2 C13 112.2(5)
C7 N2 C13 113.3(5)
C6 N2 Zn1 106.2(4)
C7 N2 Zn1 103.3(4)
C13 N2 Zn1 108.5(3)
C12 N3 C8 119.7(6)
C12 N3 Zn1 125.3(5)
C8 N3 Zn1 114.7(4)
N5 N4 C14 110.2(5)
N5 N4 Zn1 132.7(4)
C14 N4 Zn1 117.1(4)
N4 N5 N6 105.7(5)
N5 N6 C15 111.0(5)
N5 N6 C16 119.3(5)
C15 N6 C16 129.6(5)
C22 N7 Zn1 165.9(5)
N31 Zn31 N33 129.2(2)
N31 Zn31 N37 107.3(2)
N33 Zn31 N37 103.8(2)
N31 Zn31 N34 109.9(2)
N33 Zn31 N34 109.5(2)
N37 Zn31 N34 89.6(2)
N31 Zn31 N32 79.2(2)
N33 Zn31 N32 80.1(2)
N37 Zn31 N32 165.9(2)
N34 Zn31 N32 76.4(2)
N31 C31 C32 123.3(7)
N31 C31 H31 118.3
C32 C31 H31 118.3
C31 C32 C33 118.8(7)
C31 C32 H32 120.6
C33 C32 H32 120.6
C34 C33 C32 118.3(7)
C34 C33 H33 120.8
C32 C33 H33 120.8
C33 C34 C35 121.1(7)
C33 C34 H34 119.5
C35 C34 H34 119.5
N31 C35 C34 120.2(6)
N31 C35 C36 116.5(5)
C34 C35 C36 123.1(6)
N32 C36 C35 111.4(5)
N32 C36 H36A 109.3
C35 C36 H36A 109.3
N32 C36 H36B 109.3
C35 C36 H36B 109.3
H36A C36 H36B 108.0
N32 C37 C38 112.5(6)
N32 C37 H37A 109.1
C38 C37 H37A 109.1
N32 C37 H37B 109.1
C38 C37 H37B 109.1
H37A C37 H37B 107.8
N33 C38 C39 119.5(7)
N33 C38 C37 119.3(6)
C39 C38 C37 120.9(7)
C40 C39 C38 119.0(8)
C40 C39 H39 120.5
C38 C39 H39 120.5
C41 C40 C39 119.4(8)
C41 C40 H40 120.3
C39 C40 H40 120.3
C40 C41 C42 119.6(8)
C40 C41 H41 120.2
C42 C41 H41 120.2
N33 C42 C41 121.8(8)
N33 C42 H42 119.1
C41 C42 H42 119.1
N32 C43 C44 109.1(5)
N32 C43 H43A 109.9
C44 C43 H43A 109.9
N32 C43 H43B 109.9
C44 C43 H43B 109.9
H43A C43 H43B 108.3
C45 C44 N34 107.1(6)
C45 C44 C43 135.1(6)
N34 C44 C43 117.7(6)
C44 C45 N36 105.0(6)
C44 C45 H45 127.5
N36 C45 H45 127.5
C51 C46 C47 120.4(6)
C51 C46 N36 120.9(6)
C47 C46 N36 118.7(6)
C48 C47 C46 120.2(6)
C48 C47 H47 119.9
C46 C47 H47 119.9
C47 C48 C49 118.2(7)
C47 C48 H48 120.9
C49 C48 H48 120.9
C50 C49 C48 121.9(6)
C50 C49 Br31 120.0(5)
C48 C49 Br31 118.1(5)
C51 C50 C49 119.6(6)
C51 C50 H50 120.2
C49 C50 H50 120.2
C50 C51 C46 119.5(7)
C50 C51 H51 120.2
C46 C51 H51 120.2
N37 C52 C53 178.2(11)
C52 C53 H53A 109.5
C52 C53 H53B 109.5
H53A C53 H53B 109.5
C52 C53 H53C 109.5
H53A C53 H53C 109.5
H53B C53 H53C 109.5
C31 N31 C35 118.2(6)
C31 N31 Zn31 124.7(4)
C35 N31 Zn31 117.1(4)
C36 N32 C37 112.4(5)
C36 N32 C43 111.3(5)
C37 N32 C43 113.2(5)
C36 N32 Zn31 103.2(4)
C37 N32 Zn31 106.7(4)
C43 N32 Zn31 109.4(4)
C42 N33 C38 120.7(6)
C42 N33 Zn31 122.6(5)
C38 N33 Zn31 116.4(5)
N35 N34 C44 110.4(5)
N35 N34 Zn31 130.8(4)
C44 N34 Zn31 118.7(4)
N34 N35 N36 106.5(5)
N35 N36 C45 111.0(5)
N35 N36 C46 119.1(5)
C45 N36 C46 129.7(5)
C52 N37 Zn31 148.0(6)
N63 Zn62 N61 117.9(2)
N63 Zn62 N64 113.2(2)
N61 Zn62 N64 119.4(2)
N63 Zn62 N67 98.5(2)
N61 Zn62 N67 99.6(2)
N64 Zn62 N67 102.8(2)
N63 Zn62 N62 80.18(19)
N61 Zn62 N62 80.5(2)
N64 Zn62 N62 78.39(19)
N67 Zn62 N62 178.5(2)
N61 C61 C62 121.7(7)
N61 C61 H61 119.2
C62 C61 H61 119.2
C61 C62 C63 119.0(7)
C61 C62 H62 120.5
C63 C62 H62 120.5
C64 C63 C62 119.4(7)
C64 C63 H63 120.3
C62 C63 H63 120.3
C63 C64 C65 119.8(7)
C63 C64 H64 120.1
C65 C64 H64 120.1
N61 C65 C64 121.1(7)
N61 C65 C66 115.9(6)
C64 C65 C66 122.5(6)
N62 C66 C65 111.6(6)
N62 C66 H66A 109.3
C65 C66 H66A 109.3
N62 C66 H66B 109.3
C65 C66 H66B 109.3
H66A C66 H66B 108.0
N62 C68 C69 111.1(5)
N62 C68 H68A 109.4
C69 C68 H68A 109.4
N62 C68 H68B 109.4
C69 C68 H68B 109.4
H68A C68 H68B 108.0
N63 C69 C70 120.4(6)
N63 C69 C68 116.2(6)
C70 C69 C68 123.3(6)
C71 C70 C69 119.8(7)
C71 C70 H70 120.1
C69 C70 H70 120.1
C70 C71 C72 119.5(7)
C70 C71 H71 120.3
C72 C71 H71 120.3
C71 C72 C73 117.3(6)
C71 C72 H72 121.3
C73 C72 H72 121.3
N63 C73 C72 124.1(6)
N63 C73 H73 117.9
C72 C73 H73 117.9
N62 C74 C75 109.9(5)
N62 C74 H74A 109.7
C75 C74 H74A 109.7
N62 C74 H74B 109.7
C75 C74 H74B 109.7
H74A C74 H74B 108.2
C76 C75 N64 106.8(6)
C76 C75 C74 134.4(7)
N64 C75 C74 118.4(6)
C75 C76 N66 105.5(6)
C75 C76 H76 127.3
N66 C76 H76 127.3
C82 C77 C78 122.2(6)
C82 C77 N66 118.3(6)
C78 C77 N66 119.4(6)
C77 C78 C79 118.8(6)
C77 C78 H78 120.6
C79 C78 H78 120.6
C80 C79 C78 119.6(6)
C80 C79 H79 120.2
C78 C79 H79 120.2
C79 C80 C81 121.3(6)
C79 C80 Br61 120.4(5)
C81 C80 Br61 118.2(5)
C80 C81 C82 119.0(7)
C80 C81 H81 120.5
C82 C81 H81 120.5
C77 C82 C81 119.2(6)
C77 C82 H82 120.4
C81 C82 H82 120.4
N67 C83 C84 177.5(7)
C83 C84 H84A 109.5
C83 C84 H84B 109.5
H84A C84 H84B 109.5
C83 C84 H84C 109.5
H84A C84 H84C 109.5
H84B C84 H84C 109.5
C61 N61 C65 119.1(6)
C61 N61 Zn62 124.6(5)
C65 N61 Zn62 115.8(5)
C74 N62 C66 114.0(5)
C74 N62 C68 112.6(5)
C66 N62 C68 112.5(5)
C74 N62 Zn62 109.3(4)
C66 N62 Zn62 104.2(4)
C68 N62 Zn62 103.3(4)
C73 N63 C69 118.6(6)
C73 N63 Zn62 125.3(4)
C69 N63 Zn62 116.1(4)
N65 N64 C75 110.3(5)
N65 N64 Zn62 132.9(4)
C75 N64 Zn62 116.8(4)
N64 N65 N66 106.5(5)
N65 N66 C76 110.9(5)
N65 N66 C77 119.5(5)
C76 N66 C77 129.5(6)
C83 N67 Zn62 168.2(5)
O3 Cl1 O2 109.3(7)
O3 Cl1 O1 116.4(6)
O2 Cl1 O1 105.2(5)
O3 Cl1 O4 107.1(5)
O2 Cl1 O4 108.5(6)
O1 Cl1 O4 110.1(5)
O8 Cl6 O9 110.4(3)
O8 Cl6 O6 109.2(3)
O9 Cl6 O6 109.4(3)
O8 Cl6 O7 108.9(3)
O9 Cl6 O7 110.2(3)
O6 Cl6 O7 108.8(3)
O12 Cl11 O14 116.5(6)
O12 Cl11 O11 109.5(4)
O14 Cl11 O11 107.6(5)
O12 Cl11 O13 107.9(5)
O14 Cl11 O13 105.9(4)
O11 Cl11 O13 109.2(5)
O16 Cl15 O18 110.3(4)
O16 Cl15 O19 109.8(3)
O18 Cl15 O19 110.0(3)
O16 Cl15 O17 109.8(3)
O18 Cl15 O17 108.3(3)
O19 Cl15 O17 108.7(3)
O23 Cl21 O22 110.8(4)
O23 Cl21 O21 107.5(4)
O22 Cl21 O21 109.7(3)
O23 Cl21 O24 108.9(3)
O22 Cl21 O24 109.4(3)
O21 Cl21 O24 110.6(3)
O27 Cl26 O26 107.1(4)
O27 Cl26 O28 110.4(5)
O26 Cl26 O28 109.7(5)
O27 Cl26 O29 109.8(6)
O26 Cl26 O29 111.6(7)
O28 Cl26 O29 108.2(4)
N91 C91 C92 178.3(10)
C91 C92 H92A 109.5
C91 C92 H92B 109.5
H92A C92 H92B 109.5
C91 C92 H92C 109.5
H92A C92 H92C 109.5
H92B C92 H92C 109.5
N96 C96 C97 176.8(9)
C96 C97 H97A 109.5
C96 C97 H97B 109.5
H97A C97 H97B 109.5
C96 C97 H97C 109.5
H97A C97 H97C 109.5
H97B C97 H97C 109.5

loop_
_geom_bond_atom_site_label_1
_geom_bond_atom_site_label_2
_geom_bond_distance
Zn1 N4 2.026(5)
Zn1 N1 2.035(5)
Zn1 N3 2.037(5)
Zn1 N7 2.056(6)
Zn1 N2 2.233(5)
C1 N1 1.348(8)
C1 C2 1.372(10)
C1 H1 0.9500
C2 C3 1.375(10)
C2 H2 0.9500
C3 C4 1.363(10)
C3 H3 0.9500
C4 C5 1.404(9)
C4 H4 0.9500
C5 N1 1.355(8)
C5 C6 1.509(9)
C6 N2 1.451(8)
C6 H6A 0.9900
C6 H6B 0.9900
C7 N2 1.482(8)
C7 C8 1.498(9)
C7 H7A 0.9900
C7 H7B 0.9900
C8 N3 1.365(8)
C8 C9 1.378(9)
C9 C10 1.394(10)
C9 H9 0.9500
C10 C11 1.373(11)
C10 H10 0.9500
C11 C12 1.381(10)
C11 H11 0.9500
C12 N3 1.340(8)
C12 H12 0.9500
C13 N2 1.489(8)
C13 C14 1.500(8)
C13 H13A 0.9900
C13 H13B 0.9900
C14 N4 1.349(8)
C14 C15 1.362(9)
C15 N6 1.358(8)
C15 H15 0.9500
C16 C21 1.389(9)
C16 C17 1.392(9)
C16 N6 1.424(8)
C17 C18 1.378(9)
C17 H17 0.9500
C18 C19 1.392(9)
C18 H18 0.9500
C19 C20 1.369(9)
C19 Br1 1.905(6)
C20 C21 1.386(9)
C20 H20 0.9500
C21 H21 0.9500
C22 N7 1.126(8)
C22 C23 1.458(10)
C23 H23A 0.9800
C23 H23B 0.9800
C23 H23C 0.9800
N4 N5 1.335(7)
N5 N6 1.344(7)
Zn31 N31 2.014(5)
Zn31 N33 2.028(6)
Zn31 N37 2.066(6)
Zn31 N34 2.077(5)
Zn31 N32 2.287(6)
C31 N31 1.348(8)
C31 C32 1.360(10)
C31 H31 0.9500
C32 C33 1.392(10)
C32 H32 0.9500
C33 C34 1.369(10)
C33 H33 0.9500
C34 C35 1.379(9)
C34 H34 0.9500
C35 N31 1.365(8)
C35 C36 1.507(9)
C36 N32 1.476(8)
C36 H36A 0.9900
C36 H36B 0.9900
C37 N32 1.480(9)
C37 C38 1.488(10)
C37 H37A 0.9900
C37 H37B 0.9900
C38 N33 1.365(9)
C38 C39 1.404(10)
C39 C40 1.401(13)
C39 H39 0.9500
C40 C41 1.369(13)
C40 H40 0.9500
C41 C42 1.379(11)
C41 H41 0.9500
C42 N33 1.331(9)
C42 H42 0.9500
C43 N32 1.486(8)
C43 C44 1.504(9)
C43 H43A 0.9900
C43 H43B 0.9900
C44 C45 1.367(9)
C44 N34 1.372(8)
C45 N36 1.367(9)
C45 H45 0.9500
C46 C51 1.392(9)
C46 C47 1.394(10)
C46 N36 1.438(8)
C47 C48 1.380(10)
C47 H47 0.9500
C48 C49 1.389(10)
C48 H48 0.9500
C49 C50 1.381(10)
C49 Br31 1.902(7)
C50 C51 1.369(10)
C50 H50 0.9500
C51 H51 0.9500
C52 N37 1.116(10)
C52 C53 1.467(12)
C53 H53A 0.9800
C53 H53B 0.9800
C53 H53C 0.9800
N34 N35 1.310(7)
N35 N36 1.341(7)
Zn62 N63 2.025(5)
Zn62 N61 2.035(5)
Zn62 N64 2.042(5)
Zn62 N67 2.083(6)
Zn62 N62 2.243(5)
C61 N61 1.343(9)
C61 C62 1.378(10)
C61 H61 0.9500
C62 C63 1.381(11)
C62 H62 0.9500
C63 C64 1.357(10)
C63 H63 0.9500
C64 C65 1.382(10)
C64 H64 0.9500
C65 N61 1.350(8)
C65 C66 1.511(10)
C66 N62 1.470(8)
C66 H66A 0.9900
C66 H66B 0.9900
C68 N62 1.474(9)
C68 C69 1.506(10)
C68 H68A 0.9900
C68 H68B 0.9900
C69 N63 1.342(8)
C69 C70 1.403(10)
C70 C71 1.372(10)
C70 H70 0.9500
C71 C72 1.378(10)
C71 H71 0.9500
C72 C73 1.384(9)
C72 H72 0.9500
C73 N63 1.328(8)
C73 H73 0.9500
C74 N62 1.463(9)
C74 C75 1.502(10)
C74 H74A 0.9900
C74 H74B 0.9900
C75 C76 1.354(10)
C75 N64 1.379(8)
C76 N66 1.360(9)
C76 H76 0.9500
C77 C82 1.363(10)
C77 C78 1.385(9)
C77 N66 1.447(8)
C78 C79 1.390(9)
C78 H78 0.9500
C79 C80 1.376(10)
C79 H79 0.9500
C80 C81 1.389(10)
C80 Br61 1.904(6)
C81 C82 1.399(9)
C81 H81 0.9500
C82 H82 0.9500
C83 N67 1.141(8)
C83 C84 1.445(10)
C84 H84A 0.9800
C84 H84B 0.9800
C84 H84C 0.9800
N64 N65 1.302(7)
N65 N66 1.338(7)
Cl1 O3 1.356(7)
Cl1 O2 1.390(7)
Cl1 O1 1.409(7)
Cl1 O4 1.462(7)
Cl6 O8 1.425(5)
Cl6 O9 1.436(5)
Cl6 O6 1.448(5)
Cl6 O7 1.451(5)
Cl11 O12 1.379(7)
Cl11 O14 1.397(6)
Cl11 O11 1.406(6)
Cl11 O13 1.438(6)
Cl15 O16 1.426(6)
Cl15 O18 1.437(5)
Cl15 O19 1.444(5)
Cl15 O17 1.445(5)
Cl21 O23 1.413(5)
Cl21 O22 1.424(5)
Cl21 O21 1.436(5)
Cl21 O24 1.436(5)
Cl26 O27 1.387(7)
Cl26 O26 1.397(6)
Cl26 O28 1.422(6)
Cl26 O29 1.444(8)
C91 N91 1.149(10)
C91 C92 1.440(11)
C92 H92A 0.9800
C92 H92B 0.9800
C92 H92C 0.9800
C96 N96 1.135(10)
C96 C97 1.422(12)
C97 H97A 0.9800
C97 H97B 0.9800
C97 H97C 0.9800

loop_
_geom_torsion_atom_site_label_1
_geom_torsion_atom_site_label_2
_geom_torsion_atom_site_label_3
_geom_torsion_atom_site_label_4
_geom_torsion
N1 C1 C2 C3 1.9(10)
C1 C2 C3 C4 -0.9(10)
C2 C3 C4 C5 -1.4(10)
C3 C4 C5 N1 2.8(9)
C3 C4 C5 C6 -172.2(6)
N1 C5 C6 N2 29.7(8)
C4 C5 C6 N2 -155.2(6)
N2 C7 C8 N3 35.3(7)
N2 C7 C8 C9 -148.6(6)
N3 C8 C9 C10 -0.9(9)
C7 C8 C9 C10 -176.8(6)
C8 C9 C10 C11 1.4(10)
C9 C10 C11 C12 -1.5(10)
C10 C11 C12 N3 1.3(10)
N2 C13 C14 N4 25.2(7)
N2 C13 C14 C15 -159.2(6)
N4 C14 C15 N6 0.8(7)
C13 C14 C15 N6 -175.1(6)
C21 C16 C17 C18 0.5(9)
N6 C16 C17 C18 -178.5(5)
C16 C17 C18 C19 0.0(9)
C17 C18 C19 C20 -0.3(9)
C17 C18 C19 Br1 177.4(4)
C18 C19 C20 C21 0.0(9)
Br1 C19 C20 C21 -177.7(4)
C19 C20 C21 C16 0.5(8)
C17 C16 C21 C20 -0.8(9)
N6 C16 C21 C20 178.2(5)
C2 C1 N1 C5 -0.5(9)
C2 C1 N1 Zn1 -175.5(5)
C4 C5 N1 C1 -1.8(8)
C6 C5 N1 C1 173.3(5)
C4 C5 N1 Zn1 173.7(4)
C6 C5 N1 Zn1 -11.1(7)
N4 Zn1 N1 C1 -117.5(5)
N3 Zn1 N1 C1 98.3(5)
N7 Zn1 N1 C1 -11.4(5)
N2 Zn1 N1 C1 170.0(5)
N4 Zn1 N1 C5 67.3(4)
N3 Zn1 N1 C5 -76.9(5)
N7 Zn1 N1 C5 173.4(4)
N2 Zn1 N1 C5 -5.2(4)
C5 C6 N2 C7 82.0(6)
C5 C6 N2 C13 -148.8(5)
C5 C6 N2 Zn1 -30.3(6)
C8 C7 N2 C6 -153.5(5)
C8 C7 N2 C13 77.8(6)
C8 C7 N2 Zn1 -39.4(5)
C14 C13 N2 C6 86.5(6)
C14 C13 N2 C7 -144.6(5)
C14 C13 N2 Zn1 -30.5(5)
N4 Zn1 N2 C6 -97.7(4)
N1 Zn1 N2 C6 20.0(4)
N3 Zn1 N2 C6 146.4(4)
N4 Zn1 N2 C7 143.6(4)
N1 Zn1 N2 C7 -98.6(4)
N3 Zn1 N2 C7 27.8(4)
N4 Zn1 N2 C13 23.1(4)
N1 Zn1 N2 C13 140.8(4)
N3 Zn1 N2 C13 -92.7(4)
C11 C12 N3 C8 -0.8(9)
C11 C12 N3 Zn1 -174.2(5)
C9 C8 N3 C12 0.6(9)
C7 C8 N3 C12 176.7(5)
C9 C8 N3 Zn1 174.7(5)
C7 C8 N3 Zn1 -9.2(7)
N4 Zn1 N3 C12 89.7(5)
N1 Zn1 N3 C12 -125.6(5)
N7 Zn1 N3 C12 -17.4(5)
N2 Zn1 N3 C12 162.6(5)
N4 Zn1 N3 C8 -84.0(4)
N1 Zn1 N3 C8 60.8(5)
N7 Zn1 N3 C8 168.9(4)
N2 Zn1 N3 C8 -11.1(4)
C15 C14 N4 N5 -1.1(7)
C13 C14 N4 N5 175.5(5)
C15 C14 N4 Zn1 178.3(4)
C13 C14 N4 Zn1 -5.1(7)
N1 Zn1 N4 N5 95.1(5)
N3 Zn1 N4 N5 -116.9(5)
N7 Zn1 N4 N5 -9.6(5)
N2 Zn1 N4 N5 168.9(5)
N1 Zn1 N4 C14 -84.2(5)
N3 Zn1 N4 C14 63.7(5)
N7 Zn1 N4 C14 171.1(4)
N2 Zn1 N4 C14 -10.4(4)
C14 N4 N5 N6 0.9(6)
Zn1 N4 N5 N6 -178.4(4)
N4 N5 N6 C15 -0.4(6)
N4 N5 N6 C16 -177.4(5)
C14 C15 N6 N5 -0.3(7)
C14 C15 N6 C16 176.4(6)
C21 C16 N6 N5 -24.4(8)
C17 C16 N6 N5 154.6(5)
C21 C16 N6 C15 159.2(6)
C17 C16 N6 C15 -21.8(9)
N4 Zn1 N7 C22 73(2)
N1 Zn1 N7 C22 -44(2)
N3 Zn1 N7 C22 -171(2)
N31 C31 C32 C33 -1.8(10)
C31 C32 C33 C34 2.2(10)
C32 C33 C34 C35 -2.0(10)
C33 C34 C35 N31 1.3(9)
C33 C34 C35 C36 -173.3(6)
N31 C35 C36 N32 31.3(8)
C34 C35 C36 N32 -153.9(6)
N32 C37 C38 N33 25.1(9)
N32 C37 C38 C39 -160.8(6)
N33 C38 C39 C40 1.3(10)
C37 C38 C39 C40 -172.7(7)
C38 C39 C40 C41 -1.2(12)
C39 C40 C41 C42 0.8(12)
C40 C41 C42 N33 -0.4(11)
N32 C43 C44 C45 -158.3(7)
N32 C43 C44 N34 26.7(8)
N34 C44 C45 N36 0.8(7)
C43 C44 C45 N36 -174.6(7)
C51 C46 C47 C48 2.8(10)
N36 C46 C47 C48 -176.3(6)
C46 C47 C48 C49 0.1(11)
C47 C48 C49 C50 -2.5(11)
C47 C48 C49 Br31 177.6(5)
C48 C49 C50 C51 2.1(10)
Br31 C49 C50 C51 -178.0(5)
C49 C50 C51 C46 0.9(10)
C47 C46 C51 C50 -3.3(10)
N36 C46 C51 C50 175.8(6)
C32 C31 N31 C35 1.1(9)
C32 C31 N31 Zn31 -179.7(5)
C34 C35 N31 C31 -0.8(9)
C36 C35 N31 C31 174.2(6)
C34 C35 N31 Zn31 179.9(5)
C36 C35 N31 Zn31 -5.1(7)
N33 Zn31 N31 C31 -124.5(5)
N37 Zn31 N31 C31 0.7(5)
N34 Zn31 N31 C31 96.7(5)
N32 Zn31 N31 C31 167.9(5)
N33 Zn31 N31 C35 54.7(5)
N37 Zn31 N31 C35 180.0(4)
N34 Zn31 N31 C35 -84.0(5)
N32 Zn31 N31 C35 -12.9(4)
C35 C36 N32 C37 -151.5(5)
C35 C36 N32 C43 80.3(6)
C35 C36 N32 Zn31 -36.9(6)
C38 C37 N32 C36 90.4(7)
C38 C37 N32 C43 -142.5(6)
C38 C37 N32 Zn31 -22.0(6)
C44 C43 N32 C36 -144.7(5)
C44 C43 N32 C37 87.6(7)
C44 C43 N32 Zn31 -31.3(6)
N31 Zn31 N32 C36 27.3(4)
N33 Zn31 N32 C36 -106.1(4)
N37 Zn31 N32 C36 146.4(9)
N34 Zn31 N32 C36 141.0(4)
N31 Zn31 N32 C37 145.9(4)
N33 Zn31 N32 C37 12.5(4)
N37 Zn31 N32 C37 -94.9(10)
N34 Zn31 N32 C37 -100.4(4)
N31 Zn31 N32 C43 -91.3(4)
N33 Zn31 N32 C43 135.4(4)
N37 Zn31 N32 C43 27.9(11)
N34 Zn31 N32 C43 22.5(4)
C41 C42 N33 C38 0.5(10)
C41 C42 N33 Zn31 -172.4(5)
C39 C38 N33 C42 -1.0(10)
C37 C38 N33 C42 173.2(6)
C39 C38 N33 Zn31 172.4(5)
C37 C38 N33 Zn31 -13.5(8)
N31 Zn31 N33 C42 105.8(6)
N37 Zn31 N33 C42 -20.8(6)
N34 Zn31 N33 C42 -115.3(5)
N32 Zn31 N33 C42 173.1(6)
N31 Zn31 N33 C38 -67.4(5)
N37 Zn31 N33 C38 166.1(5)
N34 Zn31 N33 C38 71.5(5)
N32 Zn31 N33 C38 -0.1(5)
C45 C44 N34 N35 -0.1(7)
C43 C44 N34 N35 176.2(5)
C45 C44 N34 Zn31 176.7(4)
C43 C44 N34 Zn31 -7.0(7)
N31 Zn31 N34 N35 -119.8(5)
N33 Zn31 N34 N35 93.0(6)
N37 Zn31 N34 N35 -11.5(6)
N32 Zn31 N34 N35 167.2(6)
N31 Zn31 N34 C44 64.2(5)
N33 Zn31 N34 C44 -83.0(5)
N37 Zn31 N34 C44 172.5(5)
N32 Zn31 N34 C44 -8.8(4)
C44 N34 N35 N36 -0.7(7)
Zn31 N34 N35 N36 -176.9(4)
N34 N35 N36 C45 1.2(7)
N34 N35 N36 C46 176.1(5)
C44 C45 N36 N35 -1.3(7)
C44 C45 N36 C46 -175.5(6)
C51 C46 N36 N35 -177.2(6)
C47 C46 N36 N35 2.0(9)
C51 C46 N36 C45 -3.4(10)
C47 C46 N36 C45 175.8(6)
N31 Zn31 N37 C52 127.6(13)
N33 Zn31 N37 C52 -93.0(13)
N34 Zn31 N37 C52 16.9(13)
N32 Zn31 N37 C52 12(2)
N61 C61 C62 C63 -0.6(10)
C61 C62 C63 C64 0.7(10)
C62 C63 C64 C65 -0.3(11)
C63 C64 C65 N61 -0.4(11)
C63 C64 C65 C66 171.5(7)
N61 C65 C66 N62 -36.7(9)
C64 C65 C66 N62 151.0(7)
N62 C68 C69 N63 -36.1(8)
N62 C68 C69 C70 148.4(7)
N63 C69 C70 C71 -4.8(11)
C68 C69 C70 C71 170.5(7)
C69 C70 C71 C72 0.0(11)
C70 C71 C72 C73 3.2(10)
C71 C72 C73 N63 -1.8(10)
N62 C74 C75 C76 164.8(8)
N62 C74 C75 N64 -23.7(9)
N64 C75 C76 N66 -1.2(8)
C74 C75 C76 N66 171.1(8)
C82 C77 C78 C79 -0.6(10)
N66 C77 C78 C79 177.2(6)
C77 C78 C79 C80 1.5(10)
C78 C79 C80 C81 -2.9(10)
C78 C79 C80 Br61 -178.2(5)
C79 C80 C81 C82 3.2(10)
Br61 C80 C81 C82 178.7(5)
C78 C77 C82 C81 1.0(10)
N66 C77 C82 C81 -176.8(5)
C80 C81 C82 C77 -2.2(10)
C62 C61 N61 C65 0.0(10)
C62 C61 N61 Zn62 171.5(5)
C64 C65 N61 C61 0.5(10)
C66 C65 N61 C61 -171.8(6)
C64 C65 N61 Zn62 -171.8(5)
C66 C65 N61 Zn62 15.9(8)
N63 Zn62 N61 C61 -94.5(5)
N64 Zn62 N61 C61 121.3(5)
N67 Zn62 N61 C61 10.6(5)
N62 Zn62 N61 C61 -167.9(5)
N63 Zn62 N61 C65 77.4(5)
N64 Zn62 N61 C65 -66.9(5)
N67 Zn62 N61 C65 -177.6(5)
N62 Zn62 N61 C65 3.9(5)
C75 C74 N62 C66 -87.5(7)
C75 C74 N62 C68 142.9(6)
C75 C74 N62 Zn62 28.6(7)
C65 C66 N62 C74 154.6(6)
C65 C66 N62 C68 -75.7(7)
C65 C66 N62 Zn62 35.5(6)
C69 C68 N62 C74 -80.3(7)
C69 C68 N62 C66 149.3(6)
C69 C68 N62 Zn62 37.6(6)
N63 Zn62 N62 C74 95.1(4)
N61 Zn62 N62 C74 -144.2(5)
N64 Zn62 N62 C74 -21.3(4)
N63 Zn62 N62 C66 -142.7(4)
N61 Zn62 N62 C66 -22.0(4)
N64 Zn62 N62 C66 100.9(4)
N63 Zn62 N62 C68 -25.0(4)
N61 Zn62 N62 C68 95.7(4)
N64 Zn62 N62 C68 -141.4(4)
C72 C73 N63 C69 -2.9(10)
C72 C73 N63 Zn62 175.1(5)
C70 C69 N63 C73 6.2(10)
C68 C69 N63 C73 -169.4(6)
C70 C69 N63 Zn62 -172.1(5)
C68 C69 N63 Zn62 12.3(8)
N61 Zn62 N63 C73 116.0(5)
N64 Zn62 N63 C73 -97.6(5)
N67 Zn62 N63 C73 10.3(5)
N62 Zn62 N63 C73 -170.4(5)
N61 Zn62 N63 C69 -65.9(5)
N64 Zn62 N63 C69 80.5(5)
N67 Zn62 N63 C69 -171.6(5)
N62 Zn62 N63 C69 7.8(5)
C76 C75 N64 N65 0.9(8)
C74 C75 N64 N65 -172.8(6)
C76 C75 N64 Zn62 178.7(5)
C74 C75 N64 Zn62 4.9(8)
N63 Zn62 N64 N65 112.4(5)
N61 Zn62 N64 N65 -101.8(6)
N67 Zn62 N64 N65 7.2(6)
N62 Zn62 N64 N65 -173.8(6)
N63 Zn62 N64 C75 -64.8(5)
N61 Zn62 N64 C75 81.1(5)
N67 Zn62 N64 C75 -170.0(5)
N62 Zn62 N64 C75 9.1(5)
C75 N64 N65 N66 -0.2(7)
Zn62 N64 N65 N66 -177.5(4)
N64 N65 N66 C76 -0.5(7)
N64 N65 N66 C77 176.8(5)
C75 C76 N66 N65 1.1(8)
C75 C76 N66 C77 -175.9(6)
C82 C77 N66 N65 22.4(8)
C78 C77 N66 N65 -155.5(6)
C82 C77 N66 C76 -160.8(7)
C78 C77 N66 C76 21.3(10)
N63 Zn62 N67 C83 81(3)
N61 Zn62 N67 C83 -40(3)
N64 Zn62 N67 C83 -163(3)
